data_1544529
loop_
_publ_author_name
'Boukebbous, Khaled'
'Laifa, El Adoui'
'De Mallmann, Aimery'
'Taoufik, Mostafa'

_publ_section_title
;
 Diethyl 2,2'-(trisulfane-1,3-diyl)dibenzoate
;
_journal_issue 11
_journal_name_full IUCrData
_journal_page_first x161708
_journal_paper_doi 10.1107/S2414314616017089
_journal_volume 1
_journal_year 2016
_chemical_formula_iupac 'C18 H18 O4 S3'
_chemical_formula_moiety 'C18 H18 O4 S3'
_chemical_formula_sum 'C18 H18 O4 S3'
_chemical_formula_weight 394.54
_space_group_IT_number 15
_symmetry_cell_setting monoclinic
_symmetry_space_group_name_Hall '-C 2yc'
_symmetry_space_group_name_H-M 'C 1 2/c 1'
_atom_sites_solution_hydrogens difmap
_atom_sites_solution_primary other
_cell_angle_alpha 90
_cell_angle_beta 106.59(3)
_cell_angle_gamma 90
_cell_formula_units_Z 4
_cell_length_a 15.071(3)
_cell_length_b 4.4304(11)
_cell_length_c 27.422(9)
_cell_measurement_reflns_used 1198
_cell_measurement_temperature 150
_cell_measurement_theta_max 27.5200
_cell_measurement_theta_min 4.8540
_cell_volume 1754.8(8)
_computing_cell_refinement
;
CrysAlis PRO (Rigaku Oxford Diffraction, 2015)
;
_computing_data_collection
;
CrysAlis PRO (Rigaku Oxford Diffraction, 2015)
;
_computing_data_reduction
;
CrysAlis PRO (Rigaku Oxford Diffraction, 2015)
;
_computing_molecular_graphics
;
Mercury (Macrae <i>et al.</i>,  2006)
;
_computing_publication_material
;
CRYSTALS (Betteridge <i>et al.</i>,  2003)
;
_computing_structure_refinement
;
CRYSTALS (Betteridge <i>et al.</i>,  2003)
;
_computing_structure_solution
;
SUPERFLIP (Palatinus & Chapuis, 2007)
;
_diffrn_ambient_temperature 150
_diffrn_detector_area_resol_mean 10.4685
_diffrn_measured_fraction_theta_full 0.998
_diffrn_measured_fraction_theta_max 0.855
_diffrn_measurement_device 'four-circle diffractometer'
_diffrn_measurement_device_type 'Rigaku OF Xcalibur Atlas Gemini ultra'
_diffrn_measurement_method \w
_diffrn_radiation_monochromator graphite
_diffrn_radiation_type 'Mo K\a'
_diffrn_radiation_wavelength 0.71073
_diffrn_reflns_av_R_equivalents 0.058
_diffrn_reflns_limit_h_max 20
_diffrn_reflns_limit_h_min -19
_diffrn_reflns_limit_k_max 6
_diffrn_reflns_limit_k_min -6
_diffrn_reflns_limit_l_max 37
_diffrn_reflns_limit_l_min -37
_diffrn_reflns_number 6690
_diffrn_reflns_theta_full 26.515
_diffrn_reflns_theta_max 29.980
_diffrn_reflns_theta_min 3.547
_diffrn_standards_number 0
_exptl_absorpt_coefficient_mu 0.443
_exptl_absorpt_correction_T_max 0.963
_exptl_absorpt_correction_T_min 0.872
_exptl_absorpt_correction_type analytical
_exptl_absorpt_process_details
;
(<i>CrysAlis PRO</i>; Rigaku Oxford Diffraction, 2015)
;
_exptl_crystal_colour 'light yellow'
_exptl_crystal_density_diffrn 1.493
_exptl_crystal_density_method 'not measured'
_exptl_crystal_description lath
_exptl_crystal_F_000 824
_exptl_crystal_size_max 0.441
_exptl_crystal_size_mid 0.187
_exptl_crystal_size_min 0.095
_refine_diff_density_max 0.89
_refine_diff_density_min -1.00
_refine_ls_extinction_coef 29(8)
_refine_ls_extinction_method
;
Larson (1970), Equation 22
;
_refine_ls_goodness_of_fit_ref 0.9946
_refine_ls_hydrogen_treatment refall
_refine_ls_matrix_type full
_refine_ls_number_parameters 142
_refine_ls_number_reflns 2175
_refine_ls_number_restraints 0
_refine_ls_R_factor_all 0.1043
_refine_ls_R_factor_gt 0.0792
_refine_ls_shift/su_max 0.0002161
_refine_ls_shift/su_mean 0.0000194
_refine_ls_structure_factor_coef Fsqd
_refine_ls_weighting_details
;
Method, part 1, Chebychev polynomial, (Watkin, 1994, Prince,
1982)
[weight] = 1.0/[A~0~*T~0~(x)+A~1~*T~1~(x) ... +A~n-1~]*T~n-1~(x)]
where A~i~ are the Chebychev coefficients listed below and x= Fcalc/Fmax
Method = Robust Weighting (Prince, 1982)
W = [weight] * [1-(deltaF/6*sigmaF)^2^]^2^
A~i~ are:
0.372E+04 0.520E+04 0.373E+04 0.166E+04 752.
;
_refine_ls_weighting_scheme calc
_refine_ls_wR_factor_all 0.1664
_refine_ls_wR_factor_gt 0.1556
_refine_ls_wR_factor_ref 0.1664
_reflns_number_gt 1653
_reflns_number_total 2177
_reflns_threshold_expression I>2.0\s(I)
_cod_data_source_file wm4032sup1.cif
_cod_data_source_block I
_cod_original_sg_symbol_H-M 'C 2/c '
_cod_database_code 1544529

loop_
_symmetry_equiv_pos_as_xyz
x,y,z
-x,-y,-z
x+1/2,y+1/2,z
-x+1/2,-y+1/2,-z
x,-y,z+1/2
-x,y,-z+1/2
x+1/2,-y+1/2,z+1/2
-x+1/2,y+1/2,-z+1/2

loop_
_atom_site_type_symbol
_atom_site_label
_atom_site_fract_x
_atom_site_fract_y
_atom_site_fract_z
_atom_site_U_iso_or_equiv
_atom_site_adp_type
_atom_site_occupancy
C C1 0.3715(3) 1.0334(11) 0.67128(17) 0.0268 Uani 1.0000
C C2 0.3092(3) 1.1298(12) 0.69705(18) 0.0321 Uani 1.0000
C C3 0.2187(3) 1.0225(12) 0.6825(2) 0.0339 Uani 1.0000
C C4 0.1900(3) 0.8208(14) 0.6436(2) 0.0386 Uani 1.0000
C C5 0.2512(3) 0.7263(12) 0.61804(19) 0.0336 Uani 1.0000
C C6 0.3420(3) 0.8314(11) 0.63087(16) 0.0279 Uani 1.0000
C C7 0.4044(3) 0.7398(10) 0.60108(17) 0.0263 Uani 1.0000
C C8 0.4233(3) 0.4435(13) 0.5337(2) 0.0342 Uani 1.0000
C C9 0.3649(4) 0.2518(13) 0.4921(2) 0.0364 Uani 1.0000
S S1 0.5000 1.4389(4) 0.7500 0.0320 Uani 1.0000
S S2 0.48814(8) 1.1643(3) 0.68860(4) 0.0297 Uani 1.0000
O O2 0.3662(2) 0.5346(8) 0.56525(12) 0.0319 Uani 1.0000
O O1 0.4814(2) 0.8383(9) 0.60692(12) 0.0349 Uani 1.0000
H H21 0.330(4) 1.268(13) 0.726(2) 0.0389 Uiso 1.0000
H H31 0.181(4) 1.099(13) 0.702(2) 0.0410 Uiso 1.0000
H H41 0.127(4) 0.736(14) 0.632(2) 0.0459 Uiso 1.0000
H H51 0.229(4) 0.568(13) 0.589(2) 0.0403 Uiso 1.0000
H H81 0.473(4) 0.340(13) 0.554(2) 0.0408 Uiso 1.0000
H H82 0.444(4) 0.637(14) 0.520(2) 0.0408 Uiso 1.0000
H H91 0.402(4) 0.177(15) 0.468(2) 0.0548 Uiso 1.0000
H H92 0.341(4) 0.065(16) 0.504(2) 0.0551 Uiso 1.0000
H H93 0.314(4) 0.370(15) 0.471(2) 0.0548 Uiso 1.0000

loop_
_atom_site_aniso_label
_atom_site_aniso_U_11
_atom_site_aniso_U_22
_atom_site_aniso_U_33
_atom_site_aniso_U_12
_atom_site_aniso_U_13
_atom_site_aniso_U_23
C1 0.0220(19) 0.027(2) 0.033(2) 0.0025(18) 0.0097(17) 0.0072(19)
C2 0.030(2) 0.035(3) 0.033(2) 0.001(2) 0.0129(19) 0.002(2)
C3 0.028(2) 0.036(3) 0.043(3) 0.003(2) 0.019(2) 0.006(2)
C4 0.025(2) 0.051(3) 0.041(3) -0.005(2) 0.0115(19) 0.002(3)
C5 0.027(2) 0.038(3) 0.036(2) -0.003(2) 0.0108(19) 0.002(2)
C6 0.025(2) 0.029(2) 0.030(2) -0.003(2) 0.0088(17) 0.002(2)
C7 0.0258(19) 0.023(2) 0.029(2) -0.0018(17) 0.0071(17) 0.0015(17)
C8 0.029(2) 0.037(3) 0.041(3) -0.004(2) 0.017(2) -0.003(2)
C9 0.033(2) 0.035(3) 0.041(3) -0.005(2) 0.012(2) -0.009(2)
S1 0.0334(8) 0.0258(9) 0.0365(9) 0.0000 0.0094(7) 0.0000
S2 0.0251(5) 0.0321(7) 0.0327(6) -0.0028(5) 0.0098(4) 0.0001(5)
O2 0.0285(15) 0.0348(19) 0.0346(17) -0.0071(15) 0.0127(13) -0.0075(15)
O1 0.0261(15) 0.042(2) 0.0384(17) -0.0040(15) 0.0120(13) -0.0035(17)

loop_
_atom_type_symbol
_atom_type_scat_Cromer_Mann_a1
_atom_type_scat_Cromer_Mann_a2
_atom_type_scat_Cromer_Mann_a3
_atom_type_scat_Cromer_Mann_a4
_atom_type_scat_Cromer_Mann_b1
_atom_type_scat_Cromer_Mann_b2
_atom_type_scat_Cromer_Mann_b3
_atom_type_scat_Cromer_Mann_b4
_atom_type_scat_Cromer_Mann_c
_atom_type_scat_dispersion_real
_atom_type_scat_dispersion_imag
_atom_type_scat_source
C 2.3100 1.0200 1.5886 0.8650 20.8439 10.2075 0.5687 51.6512 0.2156 0.0033 0.0016 'International Tables Vol C 4.2.6.8 and 6.1.1.4'
H 0.4930 0.3229 0.1402 0.0408 10.5109 26.1257 3.1424 57.7998 0.0030 0.0000 0.0000 'International Tables Vol C 4.2.6.8 and 6.1.1.4'
O 3.0485 2.2868 1.5463 0.8670 13.2771 5.7011 0.3239 32.9089 0.2508 0.0106 0.0060 'International Tables Vol C 4.2.6.8 and 6.1.1.4'
S 6.9053 5.2034 1.4379 1.5863 1.4679 22.2151 0.2536 56.1720 0.8669 0.1246 0.1234 'International Tables Vol C 4.2.6.8 and 6.1.1.4'

loop_
_geom_angle_atom_site_label_1
_geom_angle_atom_site_label_2
_geom_angle_atom_site_label_3
_geom_angle_site_symmetry_1
_geom_angle
_geom_angle_publ_flag
C2 C1 C6 . 119.4(4) no
C2 C1 S2 . 121.4(4) no
C6 C1 S2 . 119.1(3) no
C1 C2 C3 . 119.8(5) no
C1 C2 H21 . 120(3) no
C3 C2 H21 . 120(3) no
C2 C3 C4 . 121.0(4) no
C2 C3 H31 . 115(3) no
C4 C3 H31 . 124(3) no
C3 C4 C5 . 119.3(5) no
C3 C4 H41 . 124(3) no
C5 C4 H41 . 117(3) no
C4 C5 C6 . 121.6(5) no
C4 C5 H51 . 119(3) no
C6 C5 H51 . 120(3) no
C1 C6 C5 . 118.8(4) no
C1 C6 C7 . 120.7(4) no
C5 C6 C7 . 120.4(4) no
C6 C7 O2 . 112.7(4) no
C6 C7 O1 . 124.8(4) no
O2 C7 O1 . 122.5(4) no
C9 C8 O2 . 107.2(4) no
C9 C8 H81 . 112(4) no
O2 C8 H81 . 108(3) no
C9 C8 H82 . 112(3) no
O2 C8 H82 . 107(3) no
H81 C8 H82 . 111(4) no
C8 C9 H91 . 111(3) no
C8 C9 H92 . 115(4) no
H91 C9 H92 . 104(5) no
C8 C9 H93 . 110(4) no
H91 C9 H93 . 106(5) no
H92 C9 H93 . 110(5) no
S2 S1 S2 6_656 106.91(11) no
C1 S2 S1 . 105.12(16) no
C8 O2 C7 . 115.1(3) no

loop_
_geom_bond_atom_site_label_1
_geom_bond_atom_site_label_2
_geom_bond_site_symmetry_2
_geom_bond_distance
_geom_bond_publ_flag
C1 C2 . 1.394(6) no
C1 C6 . 1.395(6) no
C1 S2 . 1.782(4) no
C2 C3 . 1.390(6) no
C2 H21 . 0.98(5) no
C3 C4 . 1.364(8) no
C3 H31 . 0.95(5) no
C4 C5 . 1.373(7) no
C4 H41 . 0.99(6) no
C5 C6 . 1.393(6) no
C5 H51 . 1.05(6) no
C6 C7 . 1.467(6) no
C7 O2 . 1.342(5) no
C7 O1 . 1.208(5) no
C8 C9 . 1.490(7) no
C8 O2 . 1.442(5) no
C8 H81 . 0.92(6) no
C8 H82 . 1.02(6) no
C9 H91 . 1.02(6) no
C9 H92 . 0.99(7) no
C9 H93 . 0.97(6) no
S1 S2 6_656 2.0434(17) no
S1 S2 . 2.0434(17) no

_cod_database_fobs_code 1544529
